data_1513136
loop_
_publ_author_name
'Chong, Eugene'
'Schafer, Laurel L.'

_publ_section_title
;
 2-Pyridonate Titanium Complexes for Chemoselectivity. Accessing
 Intramolecular Hydroaminoalkylation over Hydroamination
;
_journal_issue 23
_journal_name_full 'Organic Letters'
_journal_page_first 6002
_journal_paper_doi 10.1021/ol402890m
_journal_volume 15
_journal_year 2013
_chemical_formula_moiety 'C17 H19 N O2 S'
_chemical_formula_sum 'C17 H19 N O2 S'
_chemical_formula_weight 301.40
_space_group_IT_number 14
_symmetry_cell_setting monoclinic
_symmetry_Int_Tables_number 14
_symmetry_space_group_name_Hall '-P 2ybc'
_symmetry_space_group_name_H-M 'P 1 21/c 1'
_atom_sites_solution_hydrogens geom
_atom_sites_solution_primary direct
_atom_sites_solution_secondary difmap
_audit_creation_method SHELXL-97
_cell_angle_alpha 90.00
_cell_angle_beta 110.674(9)
_cell_angle_gamma 90.00
_cell_formula_units_Z 4
_cell_length_a 9.737(2)
_cell_length_b 23.103(6)
_cell_length_c 7.481(2)
_cell_measurement_reflns_used 9635
_cell_measurement_temperature 100(2)
_cell_measurement_theta_max 29.912
_cell_measurement_theta_min 2.4875
_cell_volume 1574.5(7)
_computing_structure_refinement 'SHELXL-97 (Sheldrick, 2008)'
_diffrn_ambient_temperature 100(2)
_diffrn_measured_fraction_theta_full 0.990
_diffrn_measured_fraction_theta_max 0.990
_diffrn_measurement_device_type 'Bruker X8 APEX II'
_diffrn_measurement_method 'area detector'
_diffrn_radiation_monochromator graphite
_diffrn_radiation_probe x-ray
_diffrn_radiation_type MoK\a
_diffrn_radiation_wavelength 0.71073
_diffrn_reflns_av_R_equivalents 0.0281
_diffrn_reflns_av_sigmaI/netI 0.0243
_diffrn_reflns_limit_h_max 12
_diffrn_reflns_limit_h_min -13
_diffrn_reflns_limit_k_max 18
_diffrn_reflns_limit_k_min -32
_diffrn_reflns_limit_l_max 10
_diffrn_reflns_limit_l_min -10
_diffrn_reflns_number 17160
_diffrn_reflns_theta_full 29.91
_diffrn_reflns_theta_max 29.91
_diffrn_reflns_theta_min 2.85
_diffrn_source 'fine-focus sealed tube'
_exptl_absorpt_coefficient_mu 0.209
_exptl_absorpt_correction_T_max 0.9591
_exptl_absorpt_correction_T_min 0.8583
_exptl_absorpt_correction_type multi-scan
_exptl_absorpt_process_details SADABS-2008/1
_exptl_crystal_colour colourless
_exptl_crystal_density_diffrn 1.271
_exptl_crystal_density_method 'not measured'
_exptl_crystal_description prism
_exptl_crystal_F_000 640
_exptl_crystal_recrystallization_method 'ethyl acetate/hexanes'
_exptl_crystal_size_max 0.50
_exptl_crystal_size_mid 0.30
_exptl_crystal_size_min 0.20
_refine_diff_density_max 0.397
_refine_diff_density_min -0.341
_refine_diff_density_rms 0.047
_refine_ls_extinction_method none
_refine_ls_goodness_of_fit_ref 1.036
_refine_ls_hydrogen_treatment mixed
_refine_ls_matrix_type full
_refine_ls_number_parameters 196
_refine_ls_number_reflns 4513
_refine_ls_number_restraints 0
_refine_ls_restrained_S_all 1.036
_refine_ls_R_factor_all 0.0378
_refine_ls_R_factor_gt 0.0347
_refine_ls_shift/su_max 0.013
_refine_ls_shift/su_mean 0.000
_refine_ls_structure_factor_coef Fsqd
_refine_ls_weighting_details 'calc w=1/[\s^2^(Fo^2^)+(0.0386P)^2^+0.7526P] where P=(Fo^2^+2Fc^2^)/3'
_refine_ls_weighting_scheme calc
_refine_ls_wR_factor_gt 0.0872
_refine_ls_wR_factor_ref 0.0893
_reflns_number_gt 4149
_reflns_number_total 4513
_reflns_threshold_expression >2\s(I)
_cod_data_source_file ol402890m_si_002.cif
_cod_data_source_block ls258
_cod_original_cell_volume 1574.5(9)
_cod_original_sg_symbol_H-M 'P 21/c'
_cod_database_code 1513136

loop_
_symmetry_equiv_pos_as_xyz
'x, y, z'
'-x, y+1/2, -z+1/2'
'-x, -y, -z'
'x, -y-1/2, z-1/2'

loop_
_atom_site_label
_atom_site_type_symbol
_atom_site_fract_x
_atom_site_fract_y
_atom_site_fract_z
_atom_site_U_iso_or_equiv
_atom_site_adp_type
_atom_site_occupancy
_atom_site_symmetry_multiplicity
_atom_site_calc_flag
_atom_site_refinement_flags
S1 S 0.37004(3) 0.184719(11) -0.28515(3) 0.01414(7) Uani 1 1 d .
O2 O 0.38989(9) 0.13773(4) -0.39998(11) 0.02106(17) Uani 1 1 d .
O1 O 0.41959(9) 0.24244(4) -0.30788(11) 0.02111(17) Uani 1 1 d .
N1 N 0.45648(9) 0.16823(4) -0.06329(12) 0.01448(16) Uani 1 1 d .
C9 C 0.60559(11) 0.08112(4) 0.08413(15) 0.0172(2) Uani 1 1 d .
C16 C 0.12727(12) 0.24097(5) -0.27086(15) 0.0175(2) Uani 1 1 d .
H16 H 0.1916 0.2724 -0.2176 0.021 Uiso 1 1 calc R
C11 C 0.18041(11) 0.19012(4) -0.32492(14) 0.01439(18) Uani 1 1 d .
C1 C 0.45439(11) 0.10868(4) 0.00727(14) 0.01477(18) Uani 1 1 d .
H1 H 0.3891 0.0843 -0.0994 0.018 Uiso 1 1 calc R
C2 C 0.40087(11) 0.10492(5) 0.17876(15) 0.01687(19) Uani 1 1 d .
H2 H 0.4419 0.1388 0.2641 0.020 Uiso 1 1 calc R
C10 C 0.23446(12) 0.10576(5) 0.12349(16) 0.0224(2) Uani 1 1 d .
H10A H 0.1951 0.1415 0.0533 0.034 Uiso 1 1 calc R
H10B H 0.2093 0.1041 0.2392 0.034 Uiso 1 1 calc R
H10C H 0.1920 0.0723 0.0425 0.034 Uiso 1 1 calc R
C4 C 0.61650(12) 0.04586(4) 0.24036(16) 0.0192(2) Uani 1 1 d .
C7 C 0.84918(13) 0.05424(6) 0.1070(2) 0.0285(3) Uani 1 1 d .
H7 H 0.9296 0.0573 0.0637 0.034 Uiso 1 1 calc R
C12 C 0.08644(11) 0.14397(5) -0.40498(15) 0.0183(2) Uani 1 1 d .
H12 H 0.1230 0.1097 -0.4427 0.022 Uiso 1 1 calc R
C15 C -0.02114(12) 0.24493(5) -0.29616(15) 0.0208(2) Uani 1 1 d .
H15 H -0.0577 0.2794 -0.2597 0.025 Uiso 1 1 calc R
C5 C 0.74420(14) 0.01346(5) 0.32908(17) 0.0260(2) Uani 1 1 d .
H5 H 0.7520 -0.0111 0.4340 0.031 Uiso 1 1 calc R
C13 C -0.06209(12) 0.14869(5) -0.42901(17) 0.0216(2) Uani 1 1 d .
H13 H -0.1264 0.1173 -0.4832 0.026 Uiso 1 1 calc R
C14 C -0.11760(12) 0.19891(5) -0.37448(15) 0.0205(2) Uani 1 1 d .
C3 C 0.47668(13) 0.04938(5) 0.28498(16) 0.0217(2) Uani 1 1 d .
H3A H 0.4986 0.0528 0.4242 0.026 Uiso 1 1 calc R
H3B H 0.4143 0.0149 0.2366 0.026 Uiso 1 1 calc R
C6 C 0.85959(13) 0.01798(5) 0.26035(19) 0.0295(3) Uani 1 1 d .
H6 H 0.9465 -0.0039 0.3188 0.035 Uiso 1 1 calc R
C8 C 0.72083(12) 0.08625(5) 0.01633(17) 0.0232(2) Uani 1 1 d .
H8 H 0.7129 0.1108 -0.0887 0.028 Uiso 1 1 calc R
C17 C -0.27821(13) 0.20391(7) -0.4011(2) 0.0316(3) Uani 1 1 d .
H17A H -0.3265 0.2304 -0.5070 0.047 Uiso 1 1 calc R
H17B H -0.2880 0.2189 -0.2837 0.047 Uiso 1 1 calc R
H17C H -0.3244 0.1657 -0.4300 0.047 Uiso 1 1 calc R
H17 H 0.4571(17) 0.1957(7) 0.012(2) 0.026(4) Uiso 1 1 d .

loop_
_atom_site_aniso_label
_atom_site_aniso_U_11
_atom_site_aniso_U_22
_atom_site_aniso_U_33
_atom_site_aniso_U_23
_atom_site_aniso_U_13
_atom_site_aniso_U_12
S1 0.01210(12) 0.01778(13) 0.01309(12) 0.00143(8) 0.00510(8) 0.00085(8)
O2 0.0190(4) 0.0282(4) 0.0173(4) -0.0040(3) 0.0079(3) 0.0034(3)
O1 0.0177(4) 0.0231(4) 0.0232(4) 0.0073(3) 0.0080(3) -0.0018(3)
N1 0.0150(4) 0.0143(4) 0.0130(4) 0.0006(3) 0.0036(3) 0.0003(3)
C9 0.0153(4) 0.0149(4) 0.0196(5) -0.0011(4) 0.0038(4) 0.0014(4)
C16 0.0170(5) 0.0187(5) 0.0163(4) -0.0019(4) 0.0053(4) 0.0005(4)
C11 0.0126(4) 0.0171(5) 0.0134(4) 0.0018(3) 0.0045(3) 0.0013(3)
C1 0.0141(4) 0.0143(4) 0.0156(4) 0.0005(3) 0.0048(3) 0.0002(3)
C2 0.0181(5) 0.0169(5) 0.0162(4) 0.0001(3) 0.0068(4) -0.0010(4)
C10 0.0193(5) 0.0282(6) 0.0222(5) -0.0025(4) 0.0103(4) -0.0018(4)
C4 0.0208(5) 0.0130(4) 0.0203(5) -0.0011(4) 0.0029(4) 0.0007(4)
C7 0.0168(5) 0.0284(6) 0.0388(7) -0.0053(5) 0.0080(5) 0.0033(4)
C12 0.0161(5) 0.0161(5) 0.0220(5) 0.0003(4) 0.0059(4) 0.0008(4)
C15 0.0190(5) 0.0246(5) 0.0192(5) -0.0015(4) 0.0074(4) 0.0054(4)
C5 0.0280(6) 0.0172(5) 0.0251(5) 0.0005(4) 0.0000(4) 0.0053(4)
C13 0.0157(5) 0.0224(5) 0.0249(5) 0.0001(4) 0.0050(4) -0.0035(4)
C14 0.0139(4) 0.0297(6) 0.0178(5) 0.0035(4) 0.0056(4) 0.0026(4)
C3 0.0264(5) 0.0169(5) 0.0217(5) 0.0037(4) 0.0085(4) -0.0009(4)
C6 0.0202(5) 0.0232(6) 0.0356(6) -0.0056(5) -0.0016(5) 0.0073(4)
C8 0.0192(5) 0.0227(5) 0.0285(6) -0.0006(4) 0.0095(4) 0.0017(4)
C17 0.0151(5) 0.0468(8) 0.0339(6) 0.0042(6) 0.0098(5) 0.0035(5)

loop_
_atom_type_symbol
_atom_type_description
_atom_type_scat_dispersion_real
_atom_type_scat_dispersion_imag
_atom_type_scat_source
C C 0.0033 0.0016 'International Tables Vol C Tables 4.2.6.8 and 6.1.1.4'
H H 0.0000 0.0000 'International Tables Vol C Tables 4.2.6.8 and 6.1.1.4'
N N 0.0061 0.0033 'International Tables Vol C Tables 4.2.6.8 and 6.1.1.4'
O O 0.0106 0.0060 'International Tables Vol C Tables 4.2.6.8 and 6.1.1.4'
S S 0.1246 0.1234 'International Tables Vol C Tables 4.2.6.8 and 6.1.1.4'

loop_
_geom_angle_atom_site_label_1
_geom_angle_atom_site_label_2
_geom_angle_atom_site_label_3
_geom_angle
O2 S1 O1 120.26(5)
O2 S1 N1 107.68(5)
O1 S1 N1 105.24(5)
O2 S1 C11 107.77(5)
O1 S1 C11 106.65(5)
N1 S1 C11 108.85(5)
C1 N1 S1 121.20(7)
C1 N1 H17 117.3(11)
S1 N1 H17 112.6(11)
C8 C9 C4 121.47(10)
C8 C9 C1 128.73(10)
C4 C9 C1 109.78(9)
C15 C16 C11 119.18(10)
C15 C16 H16 120.4
C11 C16 H16 120.4
C12 C11 C16 120.81(9)
C12 C11 S1 120.40(8)
C16 C11 S1 118.77(8)
N1 C1 C9 113.10(8)
N1 C1 C2 113.56(8)
C9 C1 C2 103.16(8)
N1 C1 H1 108.9
C9 C1 H1 108.9
C2 C1 H1 108.9
C10 C2 C1 114.27(9)
C10 C2 C3 114.66(9)
C1 C2 C3 103.43(8)
C10 C2 H2 108.0
C1 C2 H2 108.0
C3 C2 H2 108.0
C2 C10 H10A 109.5
C2 C10 H10B 109.5
H10A C10 H10B 109.5
C2 C10 H10C 109.5
H10A C10 H10C 109.5
H10B C10 H10C 109.5
C9 C4 C5 120.01(11)
C9 C4 C3 110.14(9)
C5 C4 C3 129.85(11)
C6 C7 C8 120.51(12)
C6 C7 H7 119.7
C8 C7 H7 119.7
C11 C12 C13 119.20(10)
C11 C12 H12 120.4
C13 C12 H12 120.4
C16 C15 C14 121.12(10)
C16 C15 H15 119.4
C14 C15 H15 119.4
C6 C5 C4 118.74(11)
C6 C5 H5 120.6
C4 C5 H5 120.6
C12 C13 C14 121.04(10)
C12 C13 H13 119.5
C14 C13 H13 119.5
C13 C14 C15 118.65(10)
C13 C14 C17 120.89(11)
C15 C14 C17 120.46(11)
C4 C3 C2 103.51(9)
C4 C3 H3A 111.1
C2 C3 H3A 111.1
C4 C3 H3B 111.1
C2 C3 H3B 111.1
H3A C3 H3B 109.0
C7 C6 C5 120.93(11)
C7 C6 H6 119.5
C5 C6 H6 119.5
C9 C8 C7 118.31(11)
C9 C8 H8 120.8
C7 C8 H8 120.8
C14 C17 H17A 109.5
C14 C17 H17B 109.5
H17A C17 H17B 109.5
C14 C17 H17C 109.5
H17A C17 H17C 109.5
H17B C17 H17C 109.5

loop_
_geom_bond_atom_site_label_1
_geom_bond_atom_site_label_2
_geom_bond_distance
S1 O2 1.4391(8)
S1 O1 1.4485(9)
S1 N1 1.6193(9)
S1 C11 1.7679(11)
N1 C1 1.4762(13)
N1 H17 0.848(16)
C9 C8 1.3901(16)
C9 C4 1.3976(15)
C9 C1 1.5185(14)
C16 C15 1.3925(15)
C16 C11 1.3997(14)
C16 H16 0.9500
C11 C12 1.3949(14)
C1 C2 1.5482(14)
C1 H1 1.0000
C2 C10 1.5243(15)
C2 C3 1.5521(15)
C2 H2 1.0000
C10 H10A 0.9800
C10 H10B 0.9800
C10 H10C 0.9800
C4 C5 1.4014(15)
C4 C3 1.5140(16)
C7 C6 1.395(2)
C7 C8 1.4037(16)
C7 H7 0.9500
C12 C13 1.3972(15)
C12 H12 0.9500
C15 C14 1.4025(16)
C15 H15 0.9500
C5 C6 1.395(2)
C5 H5 0.9500
C13 C14 1.4002(16)
C13 H13 0.9500
C14 C17 1.5095(16)
C3 H3A 0.9900
C3 H3B 0.9900
C6 H6 0.9500
C8 H8 0.9500
C17 H17A 0.9800
C17 H17B 0.9800
C17 H17C 0.9800

loop_
_geom_torsion_atom_site_label_1
_geom_torsion_atom_site_label_2
_geom_torsion_atom_site_label_3
_geom_torsion_atom_site_label_4
_geom_torsion
O2 S1 N1 C1 -39.92(9)
O1 S1 N1 C1 -169.34(8)
C11 S1 N1 C1 76.65(9)
C15 C16 C11 C12 0.62(15)
C15 C16 C11 S1 -178.02(8)
O2 S1 C11 C12 17.95(10)
O1 S1 C11 C12 148.36(9)
N1 S1 C11 C12 -98.56(9)
O2 S1 C11 C16 -163.40(8)
O1 S1 C11 C16 -32.99(9)
N1 S1 C11 C16 80.09(9)
S1 N1 C1 C9 117.82(9)
S1 N1 C1 C2 -125.05(8)
C8 C9 C1 N1 -37.38(15)
C4 C9 C1 N1 144.30(9)
C8 C9 C1 C2 -160.47(11)
C4 C9 C1 C2 21.20(11)
N1 C1 C2 C10 81.35(11)
C9 C1 C2 C10 -155.87(9)
N1 C1 C2 C3 -153.32(8)
C9 C1 C2 C3 -30.54(10)
C8 C9 C4 C5 -1.74(16)
C1 C9 C4 C5 176.73(10)
C8 C9 C4 C3 178.95(10)
C1 C9 C4 C3 -2.59(12)
C16 C11 C12 C13 -0.72(16)
S1 C11 C12 C13 177.90(8)
C11 C16 C15 C14 0.05(16)
C9 C4 C5 C6 1.03(17)
C3 C4 C5 C6 -179.81(11)
C11 C12 C13 C14 0.15(17)
C12 C13 C14 C15 0.50(17)
C12 C13 C14 C17 179.84(11)
C16 C15 C14 C13 -0.60(16)
C16 C15 C14 C17 -179.95(11)
C9 C4 C3 C2 -17.10(12)
C5 C4 C3 C2 163.67(11)
C10 C2 C3 C4 154.24(9)
C1 C2 C3 C4 29.16(10)
C8 C7 C6 C5 -1.14(19)
C4 C5 C6 C7 0.39(18)
C4 C9 C8 C7 0.98(17)
C1 C9 C8 C7 -177.17(11)
C6 C7 C8 C9 0.45(18)
